data_3500029
loop_
_publ_author_name
'Thierry Maris'

_publ_section_references
;
Dolomanov, O.V., Bourhis, L.J., Gildea, R.J, Howard, J.A.K. & Puschmann, H.
 (2009), J. Appl. Cryst. 42, 339-341.

Sheldrick, G.M. (2008). Acta Cryst. A64, 112-122.

Sheldrick, G.M. (2015). Acta Cryst. A71, 3-8.
;
_publ_section_title
;
 2-Naphthylsulfonyl chloride
;
_journal_name_full 'Personal communication to COD'
_journal_year 2016
_chemical_formula_moiety 'C10 H7 Cl O2 S'
_chemical_formula_sum 'C10 H7 Cl O2 S'
_chemical_formula_weight 226.67
_chemical_name_common '2-Naphthylsulfonyl chloride'
_chemical_name_systematic '2-Naphthalenesulfonyl chloride'
_space_group_crystal_system triclinic
_space_group_IT_number 2
_space_group_name_Hall '-P 1'
_space_group_name_H-M_alt 'P -1'
_symmetry_space_group_name_Hall '-P 1'
_symmetry_space_group_name_H-M 'P -1'
_atom_sites_solution_hydrogens difmap
_audit_creation_date 2015-12-03
_audit_creation_method
;
Olex2 1.2
(compiled 2015.09.30 svn.r3233 for OlexSys, GUI svn.r5103)
;
_cell_angle_alpha 73.632(2)
_cell_angle_beta 85.635(2)
_cell_angle_gamma 82.993(2)
_cell_formula_units_Z 2
_cell_length_a 5.0373(2)
_cell_length_b 8.7819(3)
_cell_length_c 11.2288(4)
_cell_measurement_reflns_used 9925
_cell_measurement_temperature 100
_cell_measurement_theta_max 60.565
_cell_measurement_theta_min 3.574
_cell_volume 472.58(3)
_computing_cell_refinement
;
'SAINT (2013) V8.35A; Integration Software for Single Crystal 
Data. Bruker AXS Inc., Madison, WI 53719-1173.
;
_computing_data_collection
;
APEX 2 (2013) Bruker AXS Inc., Madison, WI 53719-1173.
;
_computing_data_reduction
;
SAINT (2013) V8.35A; Integration Software for Single Crystal 
Data. Bruker AXS Inc., Madison, WI 53719-1173.'
;
_computing_molecular_graphics 'Olex2 (Dolomanov et al., 2009)'
_computing_publication_material 'Olex2 (Dolomanov et al., 2009)'
_computing_structure_refinement 'XL (Sheldrick, 2008)'
_computing_structure_solution 'XT (Sheldrick, 2015)'
_diffrn_ambient_temperature 100
_diffrn_detector 'CMOS Area detector'
_diffrn_detector_area_resol_mean 10.24
_diffrn_detector_type 'Bruker Photon 100 CMOS Detector'
_diffrn_measured_fraction_theta_full 0.992
_diffrn_measured_fraction_theta_max 0.992
_diffrn_measurement_device 'k-geometry diffractometer'
_diffrn_measurement_device_type 'Bruker Venture Metaljet'
_diffrn_measurement_method '\w and \f scans'
_diffrn_radiation_collimation 'Focusing mirrors'
_diffrn_radiation_monochromator 'Helios MX Mirror Optics'
_diffrn_radiation_probe x-ray
_diffrn_radiation_type GaK\a
_diffrn_radiation_wavelength 1.34139
_diffrn_reflns_av_R_equivalents 0.0525
_diffrn_reflns_av_unetI/netI 0.0328
_diffrn_reflns_laue_measured_fraction_full 0.992
_diffrn_reflns_laue_measured_fraction_max 0.992
_diffrn_reflns_limit_h_max 6
_diffrn_reflns_limit_h_min -6
_diffrn_reflns_limit_k_max 11
_diffrn_reflns_limit_k_min -11
_diffrn_reflns_limit_l_max 14
_diffrn_reflns_limit_l_min -14
_diffrn_reflns_number 12354
_diffrn_reflns_point_group_measured_fraction_full 0.992
_diffrn_reflns_point_group_measured_fraction_max 0.992
_diffrn_reflns_theta_full 53.594
_diffrn_reflns_theta_max 60.646
_diffrn_reflns_theta_min 3.573
_diffrn_source 'Metal Jet'
_diffrn_source_target Ga
_diffrn_source_type 'Gallium Liquid Metal Jet Source'
_exptl_absorpt_coefficient_mu 3.512
_exptl_absorpt_correction_T_max 0.7519
_exptl_absorpt_correction_T_min 0.5224
_exptl_absorpt_correction_type multi-scan
_exptl_absorpt_process_details
;
SADABS-2014/5 (Bruker,2014/5) was used for absorption correction.
wR2(int) was 0.1345 before and 0.0743 after correction.
The Ratio of minimum to maximum transmission is 0.6948.
The \l/2 correction factor is 0.00150.
;
_exptl_crystal_colour 'clear light colourless'
_exptl_crystal_colour_lustre clear
_exptl_crystal_colour_modifier light
_exptl_crystal_colour_primary colourless
_exptl_crystal_density_diffrn 1.593
_exptl_crystal_description block
_exptl_crystal_F_000 232
_exptl_crystal_preparation 'from the commercial source'
_exptl_crystal_recrystallization_method 'extracted from the bottle'
_exptl_crystal_size_max 0.14
_exptl_crystal_size_mid 0.12
_exptl_crystal_size_min 0.099
_exptl_special_details
;
X-ray crystallographic data for I were collected from a single crystal
sample, which was mounted on a loop fiber. Data were collected using
a Bruker Venture diffractometer equipped with a Photon 100 CMOS Detector,
a Helios MX optics and a Kappa goniometer. The crystal-to-detector distance 
was 4.0 cm, and the data collection was carried out in 1024 x 1024 pixel mode.
;
_geom_special_details
;
 All esds (except the esd in the dihedral angle between two l.s. planes)
 are estimated using the full covariance matrix.  The cell esds are taken
 into account individually in the estimation of esds in distances, angles
 and torsion angles; correlations between esds in cell parameters are only
 used when they are defined by crystal symmetry.  An approximate (isotropic)
 treatment of cell esds is used for estimating esds involving l.s. planes.
;
_refine_diff_density_max 0.664
_refine_diff_density_min -0.347
_refine_diff_density_rms 0.078
_refine_ls_extinction_coef .
_refine_ls_extinction_method none
_refine_ls_goodness_of_fit_ref 1.058
_refine_ls_hydrogen_treatment refall
_refine_ls_matrix_type full
_refine_ls_number_parameters 155
_refine_ls_number_reflns 2167
_refine_ls_number_restraints 0
_refine_ls_restrained_S_all 1.058
_refine_ls_R_factor_all 0.0329
_refine_ls_R_factor_gt 0.0312
_refine_ls_shift/su_max 0.001
_refine_ls_shift/su_mean 0.000
_refine_ls_structure_factor_coef Fsqd
_refine_ls_weighting_details 'w=1/[\s^2^(Fo^2^)+(0.0526P)^2^+0.2210P] where P=(Fo^2^+2Fc^2^)/3'
_refine_ls_weighting_scheme calc
_refine_ls_wR_factor_gt 0.0868
_refine_ls_wR_factor_ref 0.0885
_reflns_Friedel_coverage 0.000
_reflns_friedel_fraction_full .
_reflns_friedel_fraction_max .
_reflns_number_gt 2038
_reflns_number_total 2167
_reflns_special_details
;
 Reflections were merged by SHELXL according to the crystal
 class for the calculation of statistics and refinement.
 
 _reflns_Friedel_fraction is defined as the number of unique
 Friedel pairs measured divided by the number that would be
 possible theoretically, ignoring centric projections and
 systematic absences.
;
_reflns_threshold_expression 'I > 2\s(I)'
_cod_data_source_file PhPhSO2Cl.cif
_cod_data_source_block phphso2cl
_cod_depositor_comments
;
The following automatic conversions were performed:

'_diffrn_radiation_probe' value 'X-ray' changed to 'x-ray' according
to the built-in table from CIF Core dictionary named 'cif_core.dic'
version 2.4.1 from 2010-06-29.

Automatic conversion script
Id: cif_fix_values 4287 2015-11-16 14:04:37Z antanas 
;
_cod_database_code 3500029
_shelxl_version_number 2014-3
_shelx_space_group_comment
;
The symmetry employed for this shelxl refinement is uniquely defined
by the following loop, which should always be used as a source of
symmetry information in preference to the above space-group names.
They are only intended as comments.
;
_shelx_estimated_absorpt_t_max 0.722
_shelx_estimated_absorpt_t_min 0.639
_olex2_refinement_description
;
;
_shelx_shelxl_version_number 2014/7
_olex2_date_sample_data_collection 2015-01-26
_olex2_date_sample_submission 2015-01-20
_olex2_exptl_crystal_mounting_method 'mounted on a cryoloop'
_olex2_submission_original_sample_id PhPhSO2Cl
_olex2_submission_special_instructions 'No special instructions were received'

loop_
_space_group_symop_operation_xyz
'x, y, z'
'-x, -y, -z'

loop_
_atom_site_label
_atom_site_type_symbol
_atom_site_fract_x
_atom_site_fract_y
_atom_site_fract_z
_atom_site_U_iso_or_equiv
_atom_site_adp_type
_atom_site_occupancy
_atom_site_site_symmetry_order
_atom_site_calc_flag
_atom_site_refinement_flags_posn
_atom_site_refinement_flags_adp
_atom_site_refinement_flags_occupancy
_atom_site_disorder_assembly
_atom_site_disorder_group
S1 S 0.00717(6) 0.37175(4) 0.78256(3) 0.01357(12) Uani 1 1 d . . . . .
Cl1 Cl 0.28799(7) 0.17637(4) 0.80992(3) 0.01960(13) Uani 1 1 d . . . . .
O1 O -0.1153(2) 0.36652(13) 0.90234(10) 0.0199(2) Uani 1 1 d . . . . .
O2 O -0.1471(2) 0.36399(13) 0.68357(10) 0.0206(2) Uani 1 1 d . . . . .
C10 C 0.2749(3) 0.58545(17) 0.60421(13) 0.0152(3) Uani 1 1 d . . . . .
C1 C 0.2079(3) 0.52933(16) 0.73294(13) 0.0135(3) Uani 1 1 d . . . . .
C8 C 0.5492(3) 0.76703(17) 0.65314(13) 0.0147(3) Uani 1 1 d . . . . .
C2 C 0.3009(3) 0.58886(17) 0.82049(13) 0.0141(3) Uani 1 1 d . . . . .
C3 C 0.4759(3) 0.71001(16) 0.78207(13) 0.0136(3) Uani 1 1 d . . . . .
C9 C 0.4414(3) 0.70337(17) 0.56626(13) 0.0159(3) Uani 1 1 d . . . . .
C6 C 0.8340(3) 0.94273(18) 0.70227(14) 0.0192(3) Uani 1 1 d . . . . .
C7 C 0.7291(3) 0.88543(18) 0.61619(14) 0.0177(3) Uani 1 1 d . . . . .
C4 C 0.5856(3) 0.77245(17) 0.86922(13) 0.0163(3) Uani 1 1 d . . . . .
C5 C 0.7619(3) 0.88529(18) 0.83013(14) 0.0179(3) Uani 1 1 d . . . . .
H10 H 0.212(4) 0.540(2) 0.5495(19) 0.021(5) Uiso 1 1 d . . . . .
H6 H 0.947(4) 1.027(2) 0.6739(18) 0.024(5) Uiso 1 1 d . . . . .
H2 H 0.251(4) 0.551(2) 0.907(2) 0.027(5) Uiso 1 1 d . . . . .
H4 H 0.532(4) 0.731(2) 0.959(2) 0.023(5) Uiso 1 1 d . . . . .
H9 H 0.486(4) 0.744(2) 0.4805(19) 0.025(5) Uiso 1 1 d . . . . .
H5 H 0.837(4) 0.925(3) 0.888(2) 0.027(5) Uiso 1 1 d . . . . .
H7 H 0.781(4) 0.922(2) 0.533(2) 0.026(5) Uiso 1 1 d . . . . .

loop_
_atom_site_aniso_label
_atom_site_aniso_U_11
_atom_site_aniso_U_22
_atom_site_aniso_U_33
_atom_site_aniso_U_23
_atom_site_aniso_U_13
_atom_site_aniso_U_12
S1 0.01359(18) 0.01657(19) 0.01142(19) -0.00459(13) 0.00227(13) -0.00498(13)
Cl1 0.0188(2) 0.01628(19) 0.0244(2) -0.00652(14) 0.00035(14) -0.00301(13)
O1 0.0211(5) 0.0239(5) 0.0158(5) -0.0069(4) 0.0081(4) -0.0081(4)
O2 0.0200(5) 0.0264(6) 0.0168(5) -0.0053(4) -0.0024(4) -0.0086(4)
C10 0.0176(7) 0.0184(7) 0.0106(6) -0.0055(5) 0.0008(5) -0.0022(5)
C1 0.0136(6) 0.0151(6) 0.0121(6) -0.0043(5) 0.0031(5) -0.0036(5)
C8 0.0154(6) 0.0153(6) 0.0128(7) -0.0037(5) 0.0028(5) -0.0014(5)
C2 0.0150(6) 0.0159(6) 0.0111(6) -0.0037(5) 0.0026(5) -0.0028(5)
C3 0.0145(6) 0.0144(6) 0.0115(6) -0.0036(5) 0.0018(5) -0.0016(5)
C9 0.0186(7) 0.0188(7) 0.0099(6) -0.0038(5) 0.0030(5) -0.0024(5)
C6 0.0186(7) 0.0176(7) 0.0215(8) -0.0051(6) 0.0048(6) -0.0068(5)
C7 0.0196(7) 0.0182(7) 0.0143(7) -0.0031(5) 0.0043(5) -0.0041(5)
C4 0.0179(7) 0.0178(7) 0.0137(7) -0.0056(5) 0.0013(5) -0.0025(5)
C5 0.0195(7) 0.0184(7) 0.0177(7) -0.0074(6) 0.0001(5) -0.0040(5)

loop_
_atom_type_symbol
_atom_type_description
_atom_type_scat_dispersion_real
_atom_type_scat_dispersion_imag
_atom_type_scat_source
C C 0.0140 0.0070 'International Tables Vol C Tables 4.2.6.8 and 6.1.1.4'
H H 0.0000 0.0000 'International Tables Vol C Tables 4.2.6.8 and 6.1.1.4'
Cl Cl 0.3290 0.5400 'International Tables Vol C Tables 4.2.6.8 and 6.1.1.4'
O O 0.0390 0.0250 'International Tables Vol C Tables 4.2.6.8 and 6.1.1.4'
S S 0.2920 0.4250 'International Tables Vol C Tables 4.2.6.8 and 6.1.1.4'

loop_
_geom_angle_atom_site_label_1
_geom_angle_atom_site_label_2
_geom_angle_atom_site_label_3
_geom_angle
_geom_angle_site_symmetry_1
_geom_angle_site_symmetry_3
O1 S1 Cl1 105.50(5) . .
O1 S1 C1 110.73(6) . .
O2 S1 Cl1 105.44(5) . .
O2 S1 O1 120.80(7) . .
O2 S1 C1 110.53(7) . .
C1 S1 Cl1 101.80(5) . .
C1 C10 H10 120.0(13) . .
C9 C10 C1 118.30(13) . .
C9 C10 H10 121.7(12) . .
C10 C1 S1 118.35(10) . .
C2 C1 S1 118.62(10) . .
C2 C1 C10 122.99(13) . .
C9 C8 C3 119.39(13) . .
C7 C8 C3 118.49(13) . .
C7 C8 C9 122.12(13) . .
C1 C2 C3 119.08(12) . .
C1 C2 H2 121.9(13) . .
C3 C2 H2 119.1(13) . .
C2 C3 C8 118.99(13) . .
C2 C3 C4 121.52(13) . .
C4 C3 C8 119.47(13) . .
C10 C9 C8 121.23(13) . .
C10 C9 H9 119.6(12) . .
C8 C9 H9 119.2(12) . .
C7 C6 C5 120.45(14) . .
C7 C6 H6 118.8(12) . .
C5 C6 H6 120.6(12) . .
C8 C7 H7 119.5(13) . .
C6 C7 C8 120.90(13) . .
C6 C7 H7 119.6(13) . .
C3 C4 H4 118.3(12) . .
C5 C4 C3 120.36(13) . .
C5 C4 H4 121.3(12) . .
C6 C5 H5 119.3(13) . .
C4 C5 C6 120.32(14) . .
C4 C5 H5 120.4(13) . .

loop_
_geom_bond_atom_site_label_1
_geom_bond_atom_site_label_2
_geom_bond_distance
_geom_bond_site_symmetry_2
S1 Cl1 2.0534(5) .
S1 O1 1.4274(10) .
S1 O2 1.4252(11) .
S1 C1 1.7517(14) .
C10 C1 1.4181(19) .
C10 C9 1.366(2) .
C10 H10 0.91(2) .
C1 C2 1.3707(19) .
C8 C3 1.4276(19) .
C8 C9 1.422(2) .
C8 C7 1.415(2) .
C2 C3 1.4172(19) .
C2 H2 0.96(2) .
C3 C4 1.4221(19) .
C9 H9 0.95(2) .
C6 C7 1.372(2) .
C6 C5 1.416(2) .
C6 H6 0.95(2) .
C7 H7 0.92(2) .
C4 C5 1.369(2) .
C4 H4 1.00(2) .
C5 H5 0.93(2) .

loop_
_geom_torsion_atom_site_label_1
_geom_torsion_atom_site_label_2
_geom_torsion_atom_site_label_3
_geom_torsion_atom_site_label_4
_geom_torsion
_geom_torsion_site_symmetry_1
_geom_torsion_site_symmetry_2
_geom_torsion_site_symmetry_3
_geom_torsion_site_symmetry_4
S1 C1 C2 C3 176.38(10) . . . .
Cl1 S1 C1 C10 88.20(11) . . . .
Cl1 S1 C1 C2 -89.47(11) . . . .
O1 S1 C1 C10 -160.02(11) . . . .
O1 S1 C1 C2 22.30(14) . . . .
O2 S1 C1 C10 -23.44(13) . . . .
O2 S1 C1 C2 158.89(11) . . . .
C10 C1 C2 C3 -1.2(2) . . . .
C1 C10 C9 C8 1.0(2) . . . .
C1 C2 C3 C8 0.3(2) . . . .
C1 C2 C3 C4 -177.89(12) . . . .
C8 C3 C4 C5 -0.6(2) . . . .
C2 C3 C4 C5 177.61(13) . . . .
C3 C8 C9 C10 -1.9(2) . . . .
C3 C8 C7 C6 0.9(2) . . . .
C3 C4 C5 C6 0.9(2) . . . .
C9 C10 C1 S1 -177.05(11) . . . .
C9 C10 C1 C2 0.5(2) . . . .
C9 C8 C3 C2 1.2(2) . . . .
C9 C8 C3 C4 179.40(13) . . . .
C9 C8 C7 C6 -178.81(14) . . . .
C7 C8 C3 C2 -178.57(13) . . . .
C7 C8 C3 C4 -0.3(2) . . . .
C7 C8 C9 C10 177.85(13) . . . .
C7 C6 C5 C4 -0.3(2) . . . .
C5 C6 C7 C8 -0.6(2) . . . .

_cod_database_fobs_code 3500029
